data_7033459
loop_
_publ_author_name
'Fan, Liming'
'Fan, Weiliu'
'Li, Bin'
'Liu, Xinzheng'
'Zhao, Xian'
'Zhang, Xiutang'

_publ_section_title
;
 Structural diversities and related properties of four coordination
 polymers synthesized from original ligand of
 3,3',5,5'-azobenzenetetracarboxylic acid.
;
_journal_issue 5
_journal_name_full 'Dalton transactions (Cambridge, England : 2003)'
_journal_page_first 2380
_journal_page_last 2389
_journal_paper_doi 10.1039/c4dt03076a
_journal_volume 44
_journal_year 2015
_chemical_formula_sum 'C34 H22 Co N6 O9'
_chemical_formula_weight 717.51
_chemical_name_systematic
;
 ?
;
_space_group_IT_number 14
_symmetry_cell_setting monoclinic
_symmetry_space_group_name_Hall '-P 2ybc'
_symmetry_space_group_name_H-M 'P 1 21/c 1'
_atom_sites_solution_hydrogens geom
_atom_sites_solution_primary direct
_atom_sites_solution_secondary difmap
_audit_creation_method SHELXL-97
_audit_update_record
;
2014-11-24 deposited with the CCDC.
2014-12-04 downloaded from the CCDC.
;
_cell_angle_alpha 90.00
_cell_angle_beta 100.133(2)
_cell_angle_gamma 90.00
_cell_formula_units_Z 4
_cell_length_a 11.8287(14)
_cell_length_b 16.996(2)
_cell_length_c 15.0618(19)
_cell_measurement_reflns_used 2231
_cell_measurement_temperature 273(2)
_cell_measurement_theta_max 23.04
_cell_measurement_theta_min 2.35
_cell_volume 2980.8(6)
_computing_cell_refinement 'SAINT-Plus (Bruker, 2001)'
_computing_data_collection 'SMART (Bruker, 2001)'
_computing_data_reduction 'SAINT-Plus (Bruker, 2001)'
_computing_molecular_graphics 'PLATON (Spek, 2003)'
_computing_publication_material PLATON
_computing_structure_refinement 'SHELXL-97 (Sheldrick, 1997)'
_computing_structure_solution 'SHELXS-97 (Sheldrick, 1997)'
_diffrn_ambient_temperature 273(2)
_diffrn_measured_fraction_theta_full 0.999
_diffrn_measured_fraction_theta_max 0.999
_diffrn_measurement_device_type 'CCD area detector'
_diffrn_measurement_method 'phi and omega scans'
_diffrn_radiation_monochromator graphite
_diffrn_radiation_source 'fine-focus sealed tube'
_diffrn_radiation_type MoK\a
_diffrn_radiation_wavelength 0.71073
_diffrn_reflns_av_R_equivalents 0.0515
_diffrn_reflns_av_sigmaI/netI 0.0674
_diffrn_reflns_limit_h_max 14
_diffrn_reflns_limit_h_min -13
_diffrn_reflns_limit_k_max 19
_diffrn_reflns_limit_k_min -20
_diffrn_reflns_limit_l_max 17
_diffrn_reflns_limit_l_min -14
_diffrn_reflns_number 14469
_diffrn_reflns_theta_full 25.00
_diffrn_reflns_theta_max 25.00
_diffrn_reflns_theta_min 1.75
_exptl_absorpt_coefficient_mu 0.647
_exptl_absorpt_correction_T_max 0.9500
_exptl_absorpt_correction_T_min 0.9263
_exptl_absorpt_correction_type multi-scan
_exptl_absorpt_process_details 'SADABS,(Sheldrick, 2001)'
_exptl_crystal_colour red
_exptl_crystal_density_diffrn 1.599
_exptl_crystal_density_method 'not measured'
_exptl_crystal_description block
_exptl_crystal_F_000 1468
_exptl_crystal_size_max 0.12
_exptl_crystal_size_mid 0.10
_exptl_crystal_size_min 0.08
_refine_diff_density_max 0.668
_refine_diff_density_min -0.694
_refine_diff_density_rms 0.073
_refine_ls_extinction_method none
_refine_ls_goodness_of_fit_ref 1.034
_refine_ls_hydrogen_treatment mixed
_refine_ls_matrix_type full
_refine_ls_number_parameters 452
_refine_ls_number_reflns 5245
_refine_ls_number_restraints 0
_refine_ls_restrained_S_all 1.034
_refine_ls_R_factor_all 0.0830
_refine_ls_R_factor_gt 0.0518
_refine_ls_shift/su_max 0.000
_refine_ls_shift/su_mean 0.000
_refine_ls_structure_factor_coef Fsqd
_refine_ls_weighting_details 'calc w=1/[\s^2^(Fo^2^)+(0.0807P)^2^+0.0000P] where P=(Fo^2^+2Fc^2^)/3'
_refine_ls_weighting_scheme calc
_refine_ls_wR_factor_gt 0.1309
_refine_ls_wR_factor_ref 0.1469
_reflns_number_gt 3659
_reflns_number_total 5245
_reflns_threshold_expression >2sigma(I)
_cod_data_source_file c4dt03076a2.cif
_cod_data_source_block z
_cod_depositor_comments
;
The following automatic conversions were performed:

'_symmetry_cell_setting' value 'Monoclinic' changed to 'monoclinic'
according to
/usr/data/users/saulius/crontab/automatic-downloads/rss-feeds/RSC/lib/dictionaries/cif_core.dic
dictionary named 'cif_core.dic' version 2.4.2 from
2011-04-26.

'_exptl_absorpt_correction_type' value 'Multi-scan'
changed to 'multi-scan' according to
/usr/data/users/saulius/crontab/automatic-downloads/rss-feeds/RSC/lib/dictionaries/cif_core.dic
dictionary named 'cif_core.dic' version 2.4.2 from 2011-04-26.

Automatic conversion script
Id: cif_fix_values 2935 2014-11-11 08:27:57Z andrius 

 Adding full bibliography for 7033459--7033462.cif.
;
_cod_original_sg_symbol_H-M P2(1)/c
_cod_database_code 7033459

loop_
_symmetry_equiv_pos_as_xyz
'x, y, z'
'-x, y+1/2, -z+1/2'
'-x, -y, -z'
'x, -y-1/2, z-1/2'

loop_
_atom_site_label
_atom_site_type_symbol
_atom_site_fract_x
_atom_site_fract_y
_atom_site_fract_z
_atom_site_U_iso_or_equiv
_atom_site_adp_type
_atom_site_occupancy
_atom_site_symmetry_multiplicity
_atom_site_calc_flag
_atom_site_refinement_flags
_atom_site_disorder_assembly
_atom_site_disorder_group
C1 C 0.8632(3) 0.1319(2) 0.4097(3) 0.0325(9) Uani 1 1 d . . .
C2 C 0.7698(3) 0.1832(2) 0.4320(3) 0.0302(9) Uani 1 1 d . . .
C3 C 0.6713(3) 0.1964(2) 0.3691(3) 0.0339(9) Uani 1 1 d . . .
H3 H 0.6627 0.1727 0.3126 0.041 Uiso 1 1 calc R . .
C4 C 0.5848(3) 0.2452(2) 0.3906(3) 0.0362(10) Uani 1 1 d . B .
C5 C 0.6004(3) 0.2828(2) 0.4732(3) 0.0407(11) Uani 1 1 d . . .
H5 H 0.5449 0.3177 0.4861 0.049 Uiso 1 1 calc R . .
C6 C 0.6978(4) 0.2690(2) 0.5369(3) 0.0369(10) Uani 1 1 d . . .
C7 C 0.7824(3) 0.2181(2) 0.5172(3) 0.0351(10) Uani 1 1 d . . .
H7 H 0.8468 0.2073 0.5605 0.042 Uiso 1 1 calc R . .
C8 C 0.7128(4) 0.3121(3) 0.6244(3) 0.0469(11) Uani 1 1 d . . .
C9 C 0.3489(3) 0.2440(2) 0.2038(3) 0.0355(10) Uani 1 1 d . . .
C10 C 0.2729(3) 0.2977(2) 0.2299(3) 0.0334(9) Uani 1 1 d . . .
H10 H 0.2861 0.3180 0.2882 0.040 Uiso 1 1 calc R . .
C11 C 0.1779(3) 0.3209(2) 0.1693(3) 0.0298(9) Uani 1 1 d . . .
C12 C 0.1579(3) 0.2902(2) 0.0823(3) 0.0312(9) Uani 1 1 d . . .
H12 H 0.0954 0.3074 0.0406 0.037 Uiso 1 1 calc R . .
C13 C 0.2322(3) 0.2334(2) 0.0579(3) 0.0344(9) Uani 1 1 d . . .
C14 C 0.3277(4) 0.2102(2) 0.1193(3) 0.0422(11) Uani 1 1 d . . .
H14 H 0.3772 0.1722 0.1037 0.051 Uiso 1 1 calc R . .
C15 C 0.2108(4) 0.1955(3) -0.0327(3) 0.0449(11) Uani 1 1 d . . .
C16 C 0.1009(3) 0.3816(2) 0.2000(3) 0.0328(9) Uani 1 1 d . . .
C17 C 1.0210(3) 0.1136(2) 0.1362(3) 0.0418(11) Uani 1 1 d . . .
H17 H 1.0823 0.1440 0.1645 0.050 Uiso 1 1 calc R . .
C18 C 0.9695(3) 0.1217(3) 0.0497(3) 0.0429(11) Uani 1 1 d . . .
H18 H 0.9875 0.1579 0.0081 0.052 Uiso 1 1 calc R . .
C19 C 0.8887(3) 0.0264(2) 0.1133(3) 0.0359(10) Uani 1 1 d . . .
H19 H 0.8400 -0.0149 0.1214 0.043 Uiso 1 1 calc R . .
C20 C 0.7998(3) 0.0590(2) -0.0453(3) 0.0330(9) Uani 1 1 d . . .
C21 C 0.6929(4) 0.0276(2) -0.0430(3) 0.0436(11) Uani 1 1 d . . .
H21 H 0.6768 0.0063 0.0102 0.052 Uiso 1 1 calc R . .
C22 C 0.6100(4) 0.0278(2) -0.1196(3) 0.0452(11) Uani 1 1 d . . .
H22 H 0.5386 0.0057 -0.1173 0.054 Uiso 1 1 calc R . .
C23 C 0.6299(3) 0.0601(2) -0.2003(3) 0.0370(10) Uani 1 1 d . . .
C24 C 0.7397(4) 0.0881(3) -0.2011(3) 0.0458(11) Uani 1 1 d . . .
H24 H 0.7572 0.1077 -0.2547 0.055 Uiso 1 1 calc R . .
C25 C 0.8240(4) 0.0880(3) -0.1250(3) 0.0431(11) Uani 1 1 d . . .
H25 H 0.8968 0.1074 -0.1278 0.052 Uiso 1 1 calc R . .
C26 C 0.5532(4) 0.1132(3) -0.3531(3) 0.0533(13) Uani 1 1 d . . .
H26 H 0.6160 0.1469 -0.3469 0.064 Uiso 1 1 calc R . .
C27 C 0.4744(4) 0.1137(3) -0.4321(3) 0.0517(13) Uani 1 1 d . . .
H27 H 0.4859 0.1471 -0.4786 0.062 Uiso 1 1 calc R . .
C28 C 0.3800(3) 0.0665(2) -0.4436(3) 0.0324(9) Uani 1 1 d . . .
C29 C 0.3618(3) 0.0189(2) -0.3729(3) 0.0403(10) Uani 1 1 d . . .
H29 H 0.2963 -0.0123 -0.3787 0.048 Uiso 1 1 calc R . .
C30 C 0.4407(3) 0.0179(2) -0.2940(3) 0.0419(11) Uani 1 1 d . . .
H30 H 0.4270 -0.0140 -0.2469 0.050 Uiso 1 1 calc R . .
C31 C 0.5408(4) 0.0632(2) -0.2826(3) 0.0383(10) Uani 1 1 d . . .
C32 C 0.3338(4) 0.0806(3) -0.6092(3) 0.0463(11) Uani 1 1 d . . .
H32 H 0.4072 0.0924 -0.6195 0.056 Uiso 1 1 calc R . .
C33 C 0.2383(3) 0.0747(3) -0.6717(3) 0.0422(11) Uani 1 1 d . . .
H33 H 0.2345 0.0817 -0.7334 0.051 Uiso 1 1 calc R . .
C34 C 0.1893(3) 0.0519(2) -0.5434(3) 0.0319(9) Uani 1 1 d . . .
H34 H 0.1463 0.0402 -0.4991 0.038 Uiso 1 1 calc R . .
Co1 Co 0.98298(4) 0.03956(3) 0.31252(3) 0.02433(17) Uani 1 1 d . . .
N1 N 0.4813(3) 0.2635(2) 0.3304(3) 0.0459(9) Uani 1 1 d . . .
N2 N 0.4529(3) 0.2229(2) 0.2639(3) 0.0464(9) Uani 1 1 d . A .
N3 N 0.9701(3) 0.05378(18) 0.1770(2) 0.0340(8) Uani 1 1 d . . .
N4 N 0.8844(3) 0.06527(19) 0.0353(2) 0.0323(8) Uani 1 1 d . . .
N5 N 0.3033(3) 0.06616(19) -0.5276(2) 0.0325(8) Uani 1 1 d . . .
N6 N 0.1471(3) 0.05679(18) -0.6302(2) 0.0324(8) Uani 1 1 d . . .
O1 O 0.8653(2) 0.12092(16) 0.32483(19) 0.0399(7) Uani 1 1 d . . .
O2 O 0.9330(2) 0.10106(17) 0.4690(2) 0.0464(8) Uani 1 1 d . . .
O3 O 0.7996(3) 0.28430(19) 0.6847(2) 0.0567(9) Uani 1 1 d . . .
H3A H 0.8094 0.3126 0.7295 0.085 Uiso 1 1 calc R . .
O4 O 0.6533(3) 0.3667(2) 0.6384(2) 0.0724(11) Uani 1 1 d . . .
O5 O 0.4806(7) 0.1496(5) 0.2475(6) 0.174(3) Uiso 0.80 1 d P A 1
O5A O 0.434(3) 0.318(2) 0.374(2) 0.177(13) Uiso 0.20 1 d P B 2
O6 O 0.2721(3) 0.1445(2) -0.0541(2) 0.0740(11) Uani 1 1 d . . .
O7 O 0.1176(3) 0.22128(18) -0.0871(2) 0.0520(8) Uani 1 1 d . . .
H7A H 0.1018 0.1914 -0.1303 0.078 Uiso 1 1 calc R . .
O8 O 0.0822(2) 0.44230(15) 0.15109(18) 0.0377(7) Uani 1 1 d . . .
O9 O 0.0642(3) 0.37127(17) 0.2711(2) 0.0537(9) Uani 1 1 d . . .

loop_
_atom_site_aniso_label
_atom_site_aniso_U_11
_atom_site_aniso_U_22
_atom_site_aniso_U_33
_atom_site_aniso_U_23
_atom_site_aniso_U_13
_atom_site_aniso_U_12
C1 0.028(2) 0.033(2) 0.035(2) 0.0042(19) 0.0029(18) -0.0043(17)
C2 0.031(2) 0.028(2) 0.031(2) -0.0009(17) 0.0043(17) 0.0018(17)
C3 0.035(2) 0.040(2) 0.026(2) 0.0002(18) 0.0034(18) 0.0015(18)
C4 0.030(2) 0.042(2) 0.036(2) 0.005(2) 0.0051(19) 0.0028(19)
C5 0.038(2) 0.042(2) 0.045(3) 0.001(2) 0.016(2) 0.005(2)
C6 0.046(3) 0.038(2) 0.029(2) -0.0015(19) 0.0118(19) -0.005(2)
C7 0.035(2) 0.039(2) 0.031(2) 0.0044(18) 0.0022(18) -0.0025(19)
C8 0.054(3) 0.048(3) 0.042(3) -0.004(2) 0.017(2) -0.008(2)
C9 0.032(2) 0.042(2) 0.033(2) 0.0047(19) 0.0046(18) 0.0091(19)
C10 0.033(2) 0.036(2) 0.030(2) -0.0050(18) 0.0009(18) 0.0017(18)
C11 0.031(2) 0.028(2) 0.030(2) 0.0021(17) 0.0018(17) 0.0043(17)
C12 0.032(2) 0.032(2) 0.027(2) 0.0015(17) -0.0007(17) -0.0004(17)
C13 0.041(2) 0.035(2) 0.029(2) -0.0005(18) 0.0124(19) -0.0010(19)
C14 0.048(3) 0.038(2) 0.044(3) 0.004(2) 0.017(2) 0.013(2)
C15 0.065(3) 0.036(2) 0.036(3) 0.001(2) 0.014(2) -0.001(2)
C16 0.032(2) 0.040(2) 0.023(2) -0.0037(18) -0.0031(17) 0.0060(18)
C17 0.035(2) 0.051(3) 0.037(3) 0.004(2) -0.0012(19) -0.015(2)
C18 0.040(3) 0.054(3) 0.033(3) 0.012(2) -0.001(2) -0.008(2)
C19 0.038(2) 0.038(2) 0.030(2) -0.0022(18) 0.0023(19) -0.0060(18)
C20 0.036(2) 0.035(2) 0.025(2) -0.0008(17) -0.0024(17) -0.0008(18)
C21 0.045(3) 0.052(3) 0.031(2) 0.008(2) 0.000(2) -0.009(2)
C22 0.043(3) 0.052(3) 0.037(3) 0.007(2) -0.002(2) -0.014(2)
C23 0.038(2) 0.038(2) 0.033(2) 0.0017(19) -0.0016(19) -0.0007(19)
C24 0.044(3) 0.069(3) 0.024(2) 0.010(2) 0.0026(19) -0.007(2)
C25 0.035(2) 0.067(3) 0.026(2) 0.004(2) 0.0011(19) -0.007(2)
C26 0.048(3) 0.061(3) 0.043(3) 0.019(2) -0.014(2) -0.025(2)
C27 0.052(3) 0.061(3) 0.037(3) 0.018(2) -0.008(2) -0.023(2)
C28 0.029(2) 0.040(2) 0.025(2) -0.0022(18) -0.0022(17) 0.0005(18)
C29 0.030(2) 0.048(3) 0.041(3) 0.003(2) 0.0023(19) -0.0077(19)
C30 0.042(3) 0.050(3) 0.032(2) 0.006(2) 0.001(2) -0.006(2)
C31 0.043(3) 0.034(2) 0.034(2) -0.0032(19) -0.0029(19) 0.0001(19)
C32 0.027(2) 0.075(3) 0.037(3) 0.001(2) 0.0055(19) -0.007(2)
C33 0.032(2) 0.071(3) 0.024(2) 0.002(2) 0.0042(19) -0.001(2)
C34 0.029(2) 0.040(2) 0.027(2) 0.0040(18) 0.0064(17) -0.0021(17)
Co1 0.0216(3) 0.0285(3) 0.0211(3) 0.0010(2) -0.0011(2) -0.0019(2)
N1 0.038(2) 0.050(2) 0.046(2) -0.0109(19) -0.0010(18) 0.0100(18)
N2 0.050(2) 0.047(2) 0.041(2) -0.0007(18) 0.0027(18) 0.0252(18)
N3 0.0306(18) 0.040(2) 0.0291(19) -0.0001(15) 0.0000(15) -0.0008(15)
N4 0.0313(18) 0.0392(19) 0.0239(18) 0.0033(15) -0.0022(14) -0.0028(15)
N5 0.0269(18) 0.0423(19) 0.0271(19) 0.0007(15) 0.0014(14) -0.0023(15)
N6 0.0278(18) 0.0392(19) 0.029(2) -0.0003(15) 0.0027(15) 0.0005(14)
O1 0.0400(16) 0.0501(17) 0.0290(17) 0.0021(13) 0.0044(12) 0.0120(14)
O2 0.0394(17) 0.0554(19) 0.0402(18) 0.0055(15) -0.0042(14) 0.0132(15)
O3 0.062(2) 0.068(2) 0.039(2) -0.0182(16) 0.0048(17) -0.0115(18)
O4 0.104(3) 0.065(2) 0.049(2) -0.0173(18) 0.016(2) 0.024(2)
O6 0.115(3) 0.063(2) 0.043(2) -0.0110(18) 0.012(2) 0.031(2)
O7 0.059(2) 0.062(2) 0.0342(19) -0.0133(15) 0.0046(16) -0.0036(17)
O8 0.0467(18) 0.0367(16) 0.0283(16) 0.0031(12) 0.0026(13) 0.0118(13)
O9 0.071(2) 0.0548(19) 0.040(2) 0.0133(15) 0.0233(16) 0.0292(16)

loop_
_atom_type_symbol
_atom_type_description
_atom_type_scat_dispersion_real
_atom_type_scat_dispersion_imag
_atom_type_scat_source
C C 0.0033 0.0016 'International Tables Vol C Tables 4.2.6.8 and 6.1.1.4'
H H 0.0000 0.0000 'International Tables Vol C Tables 4.2.6.8 and 6.1.1.4'
N N 0.0061 0.0033 'International Tables Vol C Tables 4.2.6.8 and 6.1.1.4'
O O 0.0106 0.0060 'International Tables Vol C Tables 4.2.6.8 and 6.1.1.4'
Co Co 0.3494 0.9721 'International Tables Vol C Tables 4.2.6.8 and 6.1.1.4'

loop_
_geom_angle_atom_site_label_1
_geom_angle_atom_site_label_2
_geom_angle_atom_site_label_3
_geom_angle
_geom_angle_site_symmetry_1
_geom_angle_site_symmetry_3
O2 C1 O1 122.1(4) . .
O2 C1 C2 121.1(4) . .
O1 C1 C2 116.8(3) . .
C3 C2 C7 120.1(3) . .
C3 C2 C1 120.5(4) . .
C7 C2 C1 119.5(3) . .
C2 C3 C4 119.9(4) . .
C2 C3 H3 120.0 . .
C4 C3 H3 120.0 . .
C5 C4 C3 119.7(4) . .
C5 C4 N1 115.9(4) . .
C3 C4 N1 124.3(4) . .
C4 C5 C6 120.6(4) . .
C4 C5 H5 119.7 . .
C6 C5 H5 119.7 . .
C5 C6 C7 119.9(4) . .
C5 C6 C8 119.0(4) . .
C7 C6 C8 121.0(4) . .
C6 C7 C2 119.7(4) . .
C6 C7 H7 120.2 . .
C2 C7 H7 120.2 . .
O4 C8 O3 123.9(4) . .
O4 C8 C6 123.4(5) . .
O3 C8 C6 112.7(4) . .
C14 C9 C10 121.0(4) . .
C14 C9 N2 118.2(4) . .
C10 C9 N2 120.7(4) . .
C11 C10 C9 119.7(4) . .
C11 C10 H10 120.2 . .
C9 C10 H10 120.2 . .
C10 C11 C12 120.1(3) . .
C10 C11 C16 117.5(3) . .
C12 C11 C16 122.4(3) . .
C11 C12 C13 119.8(4) . .
C11 C12 H12 120.1 . .
C13 C12 H12 120.1 . .
C14 C13 C12 119.8(4) . .
C14 C13 C15 118.4(4) . .
C12 C13 C15 121.8(4) . .
C9 C14 C13 119.5(4) . .
C9 C14 H14 120.3 . .
C13 C14 H14 120.3 . .
O6 C15 O7 122.9(4) . .
O6 C15 C13 122.8(4) . .
O7 C15 C13 114.3(4) . .
O9 C16 O8 124.6(4) . .
O9 C16 C11 119.6(4) . .
O8 C16 C11 115.7(4) . .
C18 C17 N3 110.3(4) . .
C18 C17 H17 124.8 . .
N3 C17 H17 124.8 . .
C17 C18 N4 105.9(4) . .
C17 C18 H18 127.0 . .
N4 C18 H18 127.0 . .
N3 C19 N4 111.9(3) . .
N3 C19 H19 124.0 . .
N4 C19 H19 124.0 . .
C25 C20 C21 119.5(4) . .
C25 C20 N4 119.5(4) . .
C21 C20 N4 120.9(4) . .
C22 C21 C20 120.0(4) . .
C22 C21 H21 120.0 . .
C20 C21 H21 120.0 . .
C21 C22 C23 121.8(4) . .
C21 C22 H22 119.1 . .
C23 C22 H22 119.1 . .
C24 C23 C22 116.5(4) . .
C24 C23 C31 120.8(4) . .
C22 C23 C31 122.7(4) . .
C25 C24 C23 122.3(4) . .
C25 C24 H24 118.9 . .
C23 C24 H24 118.9 . .
C20 C25 C24 119.7(4) . .
C20 C25 H25 120.2 . .
C24 C25 H25 120.2 . .
C27 C26 C31 121.3(4) . .
C27 C26 H26 119.4 . .
C31 C26 H26 119.4 . .
C28 C27 C26 121.4(4) . .
C28 C27 H27 119.3 . .
C26 C27 H27 119.3 . .
C27 C28 C29 118.8(4) . .
C27 C28 N5 119.8(4) . .
C29 C28 N5 121.4(4) . .
C30 C29 C28 119.8(4) . .
C30 C29 H29 120.1 . .
C28 C29 H29 120.1 . .
C29 C30 C31 122.1(4) . .
C29 C30 H30 119.0 . .
C31 C30 H30 119.0 . .
C26 C31 C30 116.4(4) . .
C26 C31 C23 120.5(4) . .
C30 C31 C23 123.1(4) . .
C33 C32 N5 107.2(4) . .
C33 C32 H32 126.4 . .
N5 C32 H32 126.4 . .
C32 C33 N6 109.2(4) . .
C32 C33 H33 125.4 . .
N6 C33 H33 125.4 . .
N6 C34 N5 110.9(3) . .
N6 C34 H34 124.6 . .
N5 C34 H34 124.6 . .
O8 Co1 O1 104.22(12) 2_645 .
O8 Co1 N6 113.94(12) 2_645 1_656
O1 Co1 N6 119.88(12) . 1_656
O8 Co1 N3 114.87(12) 2_645 .
O1 Co1 N3 94.62(12) . .
N6 Co1 N3 108.11(13) 1_656 .
N2 N1 O5A 137.4(15) . .
N2 N1 C4 118.9(4) . .
O5A N1 C4 102.9(15) . .
N1 N2 O5 130.4(5) . .
N1 N2 C9 117.3(3) . .
O5 N2 C9 109.2(5) . .
C19 N3 C17 104.8(3) . .
C19 N3 Co1 127.2(3) . .
C17 N3 Co1 124.9(3) . .
C19 N4 C18 106.9(3) . .
C19 N4 C20 128.2(3) . .
C18 N4 C20 124.4(3) . .
C34 N5 C32 106.7(3) . .
C34 N5 C28 128.3(3) . .
C32 N5 C28 125.0(3) . .
C34 N6 C33 106.0(3) . .
C34 N6 Co1 126.0(3) . 1_454
C33 N6 Co1 128.0(3) . 1_454
C1 O1 Co1 109.1(2) . .
C8 O3 H3A 109.5 . .
C15 O7 H7A 109.5 . .
C16 O8 Co1 124.6(3) . 2_655

loop_
_geom_bond_atom_site_label_1
_geom_bond_atom_site_label_2
_geom_bond_distance
_geom_bond_site_symmetry_2
C1 O2 1.223(4) .
C1 O1 1.296(5) .
C1 C2 1.492(5) .
C2 C3 1.385(5) .
C2 C7 1.397(5) .
C3 C4 1.400(5) .
C3 H3 0.9300 .
C4 C5 1.382(6) .
C4 N1 1.424(5) .
C5 C6 1.384(6) .
C5 H5 0.9300 .
C6 C7 1.394(5) .
C6 C8 1.491(6) .
C7 H7 0.9300 .
C8 O4 1.206(5) .
C8 O3 1.332(5) .
C9 C14 1.378(6) .
C9 C10 1.385(5) .
C9 N2 1.440(5) .
C10 C11 1.375(5) .
C10 H10 0.9300 .
C11 C12 1.391(5) .
C11 C16 1.502(5) .
C12 C13 1.397(5) .
C12 H12 0.9300 .
C13 C14 1.386(6) .
C13 C15 1.489(6) .
C14 H14 0.9300 .
C15 O6 1.209(5) .
C15 O7 1.327(5) .
C16 O9 1.236(5) .
C16 O8 1.265(4) .
C17 C18 1.345(5) .
C17 N3 1.380(5) .
C17 H17 0.9300 .
C18 N4 1.379(5) .
C18 H18 0.9300 .
C19 N3 1.319(5) .
C19 N4 1.340(5) .
C19 H19 0.9300 .
C20 C25 1.374(6) .
C20 C21 1.379(6) .
C20 N4 1.435(5) .
C21 C22 1.376(6) .
C21 H21 0.9300 .
C22 C23 1.391(6) .
C22 H22 0.9300 .
C23 C24 1.386(6) .
C23 C31 1.480(5) .
C24 C25 1.380(6) .
C24 H24 0.9300 .
C25 H25 0.9300 .
C26 C27 1.376(6) .
C26 C31 1.387(6) .
C26 H26 0.9300 .
C27 C28 1.361(5) .
C27 H27 0.9300 .
C28 C29 1.385(6) .
C28 N5 1.421(5) .
C29 C30 1.376(6) .
C29 H29 0.9300 .
C30 C31 1.398(6) .
C30 H30 0.9300 .
C32 C33 1.342(6) .
C32 N5 1.362(5) .
C32 H32 0.9300 .
C33 N6 1.373(5) .
C33 H33 0.9300 .
C34 N6 1.316(5) .
C34 N5 1.350(5) .
C34 H34 0.9300 .
Co1 O8 1.943(3) 2_645
Co1 O1 1.993(3) .
Co1 N6 2.003(3) 1_656
Co1 N3 2.035(3) .
N1 N2 1.213(5) .
N1 O5A 1.32(4) .
N2 O5 1.322(9) .
N6 Co1 2.003(3) 1_454
O3 H3A 0.8200 .
O7 H7A 0.8200 .
O8 Co1 1.943(3) 2_655
